data_4304114
loop_
_publ_author_name
'Ganna Lyashenko'
'Regine Herbst-Irmer'
'Vojtech Jancik'
'Aritra Pal'
'Nadia C. M\"osch-Zanetti'

_publ_section_title
;
Molybdenum Oxo and Imido Complexes of \b-Diketiminate Ligands: Synthesis
and Structural Aspects
;
_journal_name_full 'Inorganic Chemistry'
_journal_page_first 113
_journal_page_last 120
_journal_paper_doi 10.1021/ic701534a
_journal_volume 47
_journal_year 2008
_chemical_formula_sum 'C42 H50 Mo2 N4 O4'
_chemical_formula_weight 866.74
_chemical_name_systematic
; 
 ? 
;
_space_group_IT_number 15
_symmetry_cell_setting monoclinic
_symmetry_space_group_name_Hall '-C 2yc'
_symmetry_space_group_name_H-M 'C 1 2/c 1'
_atom_sites_solution_hydrogens geom
_atom_sites_solution_primary direct
_atom_sites_solution_secondary difmap
_audit_creation_method SHELXL-97
_cell_angle_alpha 90.00
_cell_angle_beta 109.81(2)
_cell_angle_gamma 90.00
_cell_formula_units_Z 4
_cell_length_a 19.982(3)
_cell_length_b 8.848(2)
_cell_length_c 23.761(2)
_cell_measurement_reflns_used 7217
_cell_measurement_temperature 100(2)
_cell_measurement_theta_max 58.959
_cell_measurement_theta_min 3.955
_cell_volume 3952.4(12)
_computing_cell_refinement 'Bruker AXS SAINT (v 7.01A, Bruker 2003)'
_computing_data_collection 'Proteum (v 1.40, Bruker 2002)'
_computing_data_reduction 'Bruker AXS SAINT (v 7.01A, Bruker 2003)'
_computing_molecular_graphics 'Bruker AXS SHELXTL (v 6.12)'
_computing_publication_material 'SHELXL-97 (Sheldrick, 1997)'
_computing_structure_refinement 'SHELXL-97 (Sheldrick, 1997)'
_computing_structure_solution 'SHELXS-97 (Sheldrick, 1990)'
_diffrn_ambient_temperature 100(2)
_diffrn_detector_area_resol_mean 5.602
_diffrn_measured_fraction_theta_full 0.987
_diffrn_measured_fraction_theta_max 0.987
_diffrn_measurement_device_type 'Bruker three circle diffractometer'
_diffrn_measurement_method 'omega scan'
_diffrn_radiation_monochromator 'mirror system'
_diffrn_radiation_source 'rotating anode'
_diffrn_radiation_type CuK\a
_diffrn_radiation_wavelength 1.54178
_diffrn_reflns_av_R_equivalents 0.0286
_diffrn_reflns_av_sigmaI/netI 0.0174
_diffrn_reflns_limit_h_max 21
_diffrn_reflns_limit_h_min -20
_diffrn_reflns_limit_k_max 9
_diffrn_reflns_limit_k_min -9
_diffrn_reflns_limit_l_max 25
_diffrn_reflns_limit_l_min -26
_diffrn_reflns_number 18849
_diffrn_reflns_theta_full 58.95
_diffrn_reflns_theta_max 58.95
_diffrn_reflns_theta_min 3.95
_diffrn_standards_decay_% 0
_diffrn_standards_interval_count 0
_diffrn_standards_interval_time 0
_diffrn_standards_number 0
_exptl_absorpt_coefficient_mu 5.558
_exptl_absorpt_correction_T_max 0.6064
_exptl_absorpt_correction_T_min 0.4894
_exptl_crystal_colour red
_exptl_crystal_density_diffrn 1.457
_exptl_crystal_density_method 'not measured'
_exptl_crystal_description blocks
_exptl_crystal_F_000 1784
_exptl_crystal_size_max 0.15
_exptl_crystal_size_mid 0.10
_exptl_crystal_size_min 0.10
_refine_diff_density_max 0.371
_refine_diff_density_min -0.309
_refine_diff_density_rms 0.054
_refine_ls_extinction_coef 0.000275(16)
_refine_ls_extinction_expression Fc^*^=kFc[1+0.001xFc^2^\l^3^/sin(2\q)]^-1/4^
_refine_ls_extinction_method SHELXL
_refine_ls_goodness_of_fit_ref 1.073
_refine_ls_hydrogen_treatment mixed
_refine_ls_matrix_type full
_refine_ls_number_parameters 242
_refine_ls_number_reflns 2806
_refine_ls_number_restraints 0
_refine_ls_restrained_S_all 1.073
_refine_ls_R_factor_all 0.0197
_refine_ls_R_factor_gt 0.0191
_refine_ls_shift/su_max 0.001
_refine_ls_shift/su_mean 0.000
_refine_ls_structure_factor_coef Fsqd
_refine_ls_weighting_details 'calc w=1/[\s^2^(Fo^2^)+(0.0276P)^2^+5.1407P] where P=(Fo^2^+2Fc^2^)/3'
_refine_ls_weighting_scheme calc
_refine_ls_wR_factor_gt 0.0519
_refine_ls_wR_factor_ref 0.0523
_reflns_number_gt 2704
_reflns_number_total 2806
_reflns_threshold_expression >2sigma(I)
_cod_data_source_file ic701534a-file001.cif
_cod_data_source_block test
_cod_original_cell_volume 3952.4(11)
_cod_database_code 4304114

loop_
_symmetry_equiv_pos_as_xyz
'x, y, z'
'-x, y, -z+1/2'
'x+1/2, y+1/2, z'
'-x+1/2, y+1/2, -z+1/2'
'-x, -y, -z'
'x, -y, z-1/2'
'-x+1/2, -y+1/2, -z'
'x+1/2, -y+1/2, z-1/2'

loop_
_atom_site_label
_atom_site_type_symbol
_atom_site_fract_x
_atom_site_fract_y
_atom_site_fract_z
_atom_site_U_iso_or_equiv
_atom_site_adp_type
_atom_site_occupancy
_atom_site_symmetry_multiplicity
_atom_site_calc_flag
_atom_site_refinement_flags
_atom_site_disorder_assembly
_atom_site_disorder_group
Mo1 Mo 0.056059(7) 0.255767(14) 0.235442(6) 0.01098(9) Uani 1 1 d . . .
O1 O 0.03930(6) 0.20021(15) 0.30967(5) 0.0150(3) Uani 1 1 d . . .
O2 O 0.07983(7) 0.43949(14) 0.24407(5) 0.0176(3) Uani 1 1 d . . .
N1 N 0.07097(9) 0.23259(16) 0.15037(8) 0.0145(4) Uani 1 1 d . . .
N2 N 0.14536(8) 0.11639(16) 0.26971(6) 0.0152(3) Uani 1 1 d . . .
C1 C 0.13251(10) 0.2034(2) 0.14282(8) 0.0167(4) Uani 1 1 d . . .
C2 C 0.14019(12) 0.2250(2) 0.08228(10) 0.0240(5) Uani 1 1 d . . .
H2A H 0.1022 0.1701 0.0520 0.036 Uiso 1 1 calc R . .
H2B H 0.1865 0.1861 0.0832 0.036 Uiso 1 1 calc R . .
H2C H 0.1369 0.3328 0.0723 0.036 Uiso 1 1 calc R . .
C3 C 0.19286(10) 0.1538(2) 0.18929(8) 0.0174(4) Uani 1 1 d . . .
H3 H 0.2359 0.1525 0.1806 0.021 Uiso 1 1 calc R . .
C4 C 0.19807(9) 0.1065(2) 0.24621(8) 0.0170(4) Uani 1 1 d . . .
C5 C 0.26771(10) 0.0366(2) 0.28344(9) 0.0247(5) Uani 1 1 d . . .
H5A H 0.2857 0.0880 0.3222 0.037 Uiso 1 1 calc R . .
H5B H 0.3022 0.0472 0.2626 0.037 Uiso 1 1 calc R . .
H5C H 0.2605 -0.0708 0.2897 0.037 Uiso 1 1 calc R . .
C6 C 0.15484(9) 0.0245(2) 0.32244(8) 0.0179(4) Uani 1 1 d . . .
C7 C 0.18604(10) 0.0845(2) 0.37986(8) 0.0221(4) Uani 1 1 d . . .
C8 C 0.19816(10) -0.0147(3) 0.42820(9) 0.0300(5) Uani 1 1 d . . .
H8 H 0.2208 0.0220 0.4677 0.036 Uiso 1 1 calc R . .
C9 C 0.17798(11) -0.1645(3) 0.41980(10) 0.0324(5) Uani 1 1 d . . .
H9 H 0.1872 -0.2298 0.4533 0.039 Uiso 1 1 calc R . .
C10 C 0.14448(12) -0.2198(3) 0.36282(11) 0.0292(5) Uani 1 1 d . . .
H10 H 0.1295 -0.3222 0.3574 0.035 Uiso 1 1 calc R . .
C11 C 0.13247(10) -0.1260(2) 0.31305(9) 0.0220(4) Uani 1 1 d . . .
C12 C 0.01036(11) 0.2688(2) 0.09787(9) 0.0175(5) Uani 1 1 d . . .
C13 C -0.03037(10) 0.1491(2) 0.06460(8) 0.0207(4) Uani 1 1 d . . .
C14 C -0.08928(11) 0.1839(3) 0.01486(9) 0.0268(5) Uani 1 1 d . . .
H14 H -0.1169 0.1044 -0.0086 0.032 Uiso 1 1 calc R . .
C15 C -0.10826(11) 0.3319(3) -0.00089(9) 0.0297(5) Uani 1 1 d . . .
H15 H -0.1490 0.3538 -0.0347 0.036 Uiso 1 1 calc R . .
C16 C -0.06804(10) 0.4479(3) 0.03250(8) 0.0265(5) Uani 1 1 d . . .
H16 H -0.0818 0.5495 0.0215 0.032 Uiso 1 1 calc R . .
C17 C -0.00749(10) 0.4197(2) 0.08221(8) 0.0198(4) Uani 1 1 d . . .
C70 C 0.20438(13) 0.2493(2) 0.38908(11) 0.0286(6) Uani 1 1 d . . .
H70A H 0.2337 0.2783 0.3650 0.043 Uiso 1 1 calc R . .
H70B H 0.2309 0.2680 0.4315 0.043 Uiso 1 1 calc R . .
H70C H 0.1606 0.3093 0.3767 0.043 Uiso 1 1 calc R . .
C110 C 0.09609(12) -0.1848(2) 0.25063(9) 0.0280(5) Uani 1 1 d . . .
H11A H 0.0537 -0.1239 0.2308 0.042 Uiso 1 1 calc R . .
H11B H 0.0822 -0.2904 0.2525 0.042 Uiso 1 1 calc R . .
H11C H 0.1288 -0.1784 0.2279 0.042 Uiso 1 1 calc R . .
C130 C -0.01103(11) -0.0125(2) 0.08306(9) 0.0257(5) Uani 1 1 d . . .
H13A H -0.0411 -0.0805 0.0523 0.039 Uiso 1 1 calc R . .
H13B H -0.0185 -0.0322 0.1211 0.039 Uiso 1 1 calc R . .
H13C H 0.0390 -0.0299 0.0878 0.039 Uiso 1 1 calc R . .
C170 C 0.03564(11) 0.5513(2) 0.11547(9) 0.0249(5) Uani 1 1 d . . .
H17A H 0.0172 0.5843 0.1468 0.037 Uiso 1 1 calc R . .
H17B H 0.0324 0.6347 0.0876 0.037 Uiso 1 1 calc R . .
H17C H 0.0855 0.5205 0.1338 0.037 Uiso 1 1 calc R . .

loop_
_atom_site_aniso_label
_atom_site_aniso_U_11
_atom_site_aniso_U_22
_atom_site_aniso_U_33
_atom_site_aniso_U_23
_atom_site_aniso_U_13
_atom_site_aniso_U_12
Mo1 0.00902(13) 0.01110(13) 0.01305(12) -0.00028(5) 0.00402(8) -0.00029(5)
O1 0.0126(7) 0.0176(7) 0.0154(7) 0.0013(5) 0.0054(5) 0.0015(5)
O2 0.0184(7) 0.0152(7) 0.0211(7) -0.0017(5) 0.0091(5) -0.0023(5)
N1 0.0129(9) 0.0160(8) 0.0148(9) -0.0009(6) 0.0049(7) -0.0012(6)
N2 0.0132(8) 0.0149(8) 0.0179(8) 0.0002(6) 0.0059(6) 0.0010(6)
C1 0.0183(11) 0.0124(9) 0.0225(10) -0.0037(8) 0.0109(8) -0.0039(8)
C2 0.0187(12) 0.0338(12) 0.0218(12) 0.0004(9) 0.0100(9) -0.0011(9)
C3 0.0129(9) 0.0174(10) 0.0244(10) -0.0008(8) 0.0094(8) -0.0011(7)
C4 0.0146(10) 0.0122(9) 0.0248(10) -0.0022(8) 0.0075(8) -0.0009(7)
C5 0.0181(11) 0.0270(11) 0.0311(11) 0.0090(9) 0.0108(9) 0.0075(9)
C6 0.0112(9) 0.0226(10) 0.0208(10) 0.0049(8) 0.0067(8) 0.0072(8)
C7 0.0116(10) 0.0328(11) 0.0220(10) 0.0024(9) 0.0056(8) 0.0074(8)
C8 0.0176(11) 0.0509(15) 0.0212(10) 0.0067(10) 0.0063(8) 0.0138(10)
C9 0.0249(12) 0.0436(14) 0.0339(13) 0.0213(11) 0.0167(10) 0.0165(10)
C10 0.0244(12) 0.0254(11) 0.0443(15) 0.0134(10) 0.0202(11) 0.0090(9)
C11 0.0176(10) 0.0208(11) 0.0312(11) 0.0050(8) 0.0130(8) 0.0059(8)
C12 0.0126(11) 0.0276(11) 0.0130(10) -0.0003(8) 0.0054(8) -0.0012(8)
C13 0.0185(11) 0.0300(11) 0.0173(10) -0.0050(8) 0.0112(8) -0.0062(9)
C14 0.0199(11) 0.0429(14) 0.0184(10) -0.0062(10) 0.0076(9) -0.0114(10)
C15 0.0175(11) 0.0515(15) 0.0174(10) 0.0069(10) 0.0024(8) -0.0025(10)
C16 0.0222(11) 0.0362(12) 0.0215(10) 0.0096(9) 0.0080(9) 0.0033(9)
C17 0.0166(10) 0.0282(11) 0.0160(9) 0.0030(8) 0.0072(8) 0.0007(8)
C70 0.0195(13) 0.0364(14) 0.0246(12) -0.0065(8) 0.0003(10) 0.0021(8)
C110 0.0323(12) 0.0166(11) 0.0379(12) -0.0029(9) 0.0156(10) -0.0019(9)
C130 0.0251(11) 0.0270(11) 0.0267(11) -0.0098(9) 0.0107(9) -0.0083(9)
C170 0.0279(12) 0.0223(11) 0.0226(10) 0.0052(8) 0.0063(9) 0.0018(9)

loop_
_atom_type_symbol
_atom_type_description
_atom_type_scat_dispersion_real
_atom_type_scat_dispersion_imag
_atom_type_scat_source
C C 0.0181 0.0091 'International Tables Vol C Tables 4.2.6.8 and 6.1.1.4'
H H 0.0000 0.0000 'International Tables Vol C Tables 4.2.6.8 and 6.1.1.4'
N N 0.0311 0.0180 'International Tables Vol C Tables 4.2.6.8 and 6.1.1.4'
O O 0.0492 0.0322 'International Tables Vol C Tables 4.2.6.8 and 6.1.1.4'
Mo Mo -0.0483 2.7339 'International Tables Vol C Tables 4.2.6.8 and 6.1.1.4'

loop_
_geom_angle_atom_site_label_1
_geom_angle_atom_site_label_2
_geom_angle_atom_site_label_3
_geom_angle
_geom_angle_site_symmetry_1
_geom_angle_site_symmetry_3
_geom_angle_publ_flag
O2 Mo1 O1 120.22(6) . 2 ?
O2 Mo1 O1 104.99(6) . . ?
O1 Mo1 O1 89.90(6) 2 . ?
O2 Mo1 N2 110.65(6) . . ?
O1 Mo1 N2 128.63(6) 2 . ?
O1 Mo1 N2 83.43(6) . . ?
O2 Mo1 N1 94.77(6) . . ?
O1 Mo1 N1 82.96(6) 2 . ?
O1 Mo1 N1 159.95(6) . . ?
N2 Mo1 N1 86.45(6) . . ?
O2 Mo1 Mo1 101.74(4) . 2 ?
O1 Mo1 Mo1 49.64(4) 2 2 ?
O1 Mo1 Mo1 47.67(4) . 2 ?
N2 Mo1 Mo1 127.14(4) . 2 ?
N1 Mo1 Mo1 131.83(5) . 2 ?
Mo1 O1 Mo1 82.69(5) 2 . ?
C1 N1 C12 117.96(17) . . ?
C1 N1 Mo1 125.14(13) . . ?
C12 N1 Mo1 116.51(13) . . ?
C4 N2 C6 115.35(14) . . ?
C4 N2 Mo1 123.93(12) . . ?
C6 N2 Mo1 120.71(11) . . ?
N1 C1 C3 122.94(17) . . ?
N1 C1 C2 120.17(18) . . ?
C3 C1 C2 116.89(17) . . ?
C4 C3 C1 128.59(17) . . ?
N2 C4 C3 124.91(17) . . ?
N2 C4 C5 118.58(16) . . ?
C3 C4 C5 116.50(16) . . ?
C11 C6 C7 122.02(18) . . ?
C11 C6 N2 117.05(16) . . ?
C7 C6 N2 120.93(17) . . ?
C6 C7 C8 117.26(19) . . ?
C6 C7 C70 121.16(18) . . ?
C8 C7 C70 121.57(19) . . ?
C9 C8 C7 121.5(2) . . ?
C10 C9 C8 120.2(2) . . ?
C9 C10 C11 120.5(2) . . ?
C10 C11 C6 118.44(19) . . ?
C10 C11 C110 121.06(19) . . ?
C6 C11 C110 120.50(17) . . ?
C17 C12 C13 121.51(18) . . ?
C17 C12 N1 120.18(17) . . ?
C13 C12 N1 118.29(17) . . ?
C14 C13 C12 118.3(2) . . ?
C14 C13 C130 121.12(18) . . ?
C12 C13 C130 120.59(17) . . ?
C15 C14 C13 121.1(2) . . ?
C16 C15 C14 119.88(19) . . ?
C15 C16 C17 121.5(2) . . ?
C16 C17 C12 117.69(19) . . ?
C16 C17 C170 118.94(18) . . ?
C12 C17 C170 123.36(17) . . ?

loop_
_geom_bond_atom_site_label_1
_geom_bond_atom_site_label_2
_geom_bond_distance
_geom_bond_site_symmetry_2
_geom_bond_publ_flag
Mo1 O2 1.6864(13) . ?
Mo1 O1 1.9071(13) 2 ?
Mo1 O1 1.9660(12) . ?
Mo1 N2 2.0936(15) . ?
Mo1 N1 2.1505(17) . ?
Mo1 Mo1 2.5591(5) 2 ?
O1 Mo1 1.9072(13) 2 ?
N1 C1 1.327(3) . ?
N1 C12 1.450(3) . ?
N2 C4 1.352(2) . ?
N2 C6 1.451(2) . ?
C1 C3 1.401(3) . ?
C1 C2 1.510(3) . ?
C3 C4 1.386(3) . ?
C4 C5 1.505(3) . ?
C6 C11 1.398(3) . ?
C6 C7 1.399(3) . ?
C7 C8 1.400(3) . ?
C7 C70 1.501(3) . ?
C8 C9 1.380(3) . ?
C9 C10 1.380(3) . ?
C10 C11 1.397(3) . ?
C11 C110 1.506(3) . ?
C12 C17 1.400(3) . ?
C12 C13 1.404(3) . ?
C13 C14 1.391(3) . ?
C13 C130 1.507(3) . ?
C14 C15 1.379(4) . ?
C15 C16 1.377(3) . ?
C16 C17 1.397(3) . ?
C17 C170 1.503(3) . ?
